data_7059385
loop_
_publ_author_name
'Tang, Jie'
'Yang, Hongwei'
'Xiong, Hualin'
'Hu, Wei'
'Lei, Caijin'
'Cheng, Guangbin'

_publ_section_title
;
 Combining the furoxanylhydrazone framework with various energetic
 functionalities to prepare new insensitive energetic materials with
 3D-cube layer stacking
;
_journal_issue 15
_journal_name_full 'New Journal of Chemistry'
_journal_page_first 5895
_journal_page_last 5902
_journal_paper_doi 10.1039/D0NJ00541J
_journal_volume 44
_journal_year 2020
_chemical_formula_moiety '3(H2 O), C5 H5 N8 O2, H4 N'
_chemical_formula_sum 'C5 H15 N9 O5'
_chemical_formula_weight 281.26
_space_group_crystal_system monoclinic
_space_group_IT_number 14
_space_group_name_Hall '-P 2yn'
_space_group_name_H-M_alt 'P 1 21/n 1'
_atom_sites_solution_hydrogens mixed
_audit_creation_date 2020-03-04
_audit_creation_method
;
Olex2 1.2
(compiled 2018.05.29 svn.r3508 for OlexSys, GUI svn.r5506)
;
_audit_update_record
;
2020-03-04 deposited with the CCDC.	2020-03-10 downloaded from the CCDC.
;
_cell_angle_alpha 90
_cell_angle_beta 94.770(15)
_cell_angle_gamma 90
_cell_formula_units_Z 4
_cell_length_a 7.765(3)
_cell_length_b 7.205(3)
_cell_length_c 23.573(10)
_cell_measurement_reflns_used 3496
_cell_measurement_temperature 100
_cell_measurement_theta_max 27.349
_cell_measurement_theta_min 2.995
_cell_volume 1314.3(9)
_computing_cell_refinement 'SAINT V8.38A (?, 2016)'
_computing_data_collection 'Bruker APEX2'
_computing_data_reduction 'SAINT V8.38A (?, 2016)'
_computing_molecular_graphics 'Olex2 (Dolomanov et al., 2009)'
_computing_publication_material 'Olex2 (Dolomanov et al., 2009)'
_computing_structure_refinement 'ShelXL (Sheldrick, 2015)'
_computing_structure_solution 'ShelXT (Sheldrick, 2015)'
_diffrn_ambient_temperature 100.0
_diffrn_measured_fraction_theta_full 0.979
_diffrn_measured_fraction_theta_max 0.940
_diffrn_measurement_device_type 'Bruker APEX-II CCD'
_diffrn_measurement_method '\f and \w scans'
_diffrn_radiation_type MoK\a
_diffrn_radiation_wavelength 0.71073
_diffrn_reflns_av_R_equivalents 0.0487
_diffrn_reflns_av_unetI/netI 0.0458
_diffrn_reflns_Laue_measured_fraction_full 0.979
_diffrn_reflns_Laue_measured_fraction_max 0.940
_diffrn_reflns_limit_h_max 9
_diffrn_reflns_limit_h_min -9
_diffrn_reflns_limit_k_max 9
_diffrn_reflns_limit_k_min -9
_diffrn_reflns_limit_l_max 26
_diffrn_reflns_limit_l_min -30
_diffrn_reflns_number 11228
_diffrn_reflns_point_group_measured_fraction_full 0.979
_diffrn_reflns_point_group_measured_fraction_max 0.940
_diffrn_reflns_theta_full 25.242
_diffrn_reflns_theta_max 27.369
_diffrn_reflns_theta_min 2.702
_exptl_absorpt_coefficient_mu 0.123
_exptl_absorpt_correction_T_max 0.7456
_exptl_absorpt_correction_T_min 0.6279
_exptl_absorpt_correction_type multi-scan
_exptl_absorpt_process_details
'SADABS-2016/2 (Bruker,2016/2) was used for absorption correction. wR2(int) was 0.0992 before and 0.0556 after correction. The Ratio of minimum to maximum transmission is 0.8421. The \l/2 correction factor is Not present.'
_exptl_crystal_colour colourless
_exptl_crystal_colour_primary colourless
_exptl_crystal_density_diffrn 1.421
_exptl_crystal_description block
_exptl_crystal_F_000 592
_exptl_crystal_size_max 0.15
_exptl_crystal_size_mid 0.12
_exptl_crystal_size_min 0.08
_refine_diff_density_max 0.207
_refine_diff_density_min -0.304
_refine_diff_density_rms 0.054
_refine_ls_extinction_method none
_refine_ls_goodness_of_fit_ref 1.053
_refine_ls_hydrogen_treatment mixed
_refine_ls_matrix_type full
_refine_ls_number_parameters 213
_refine_ls_number_reflns 2805
_refine_ls_number_restraints 15
_refine_ls_restrained_S_all 1.052
_refine_ls_R_factor_all 0.0718
_refine_ls_R_factor_gt 0.0430
_refine_ls_shift/su_max 0.000
_refine_ls_shift/su_mean 0.000
_refine_ls_structure_factor_coef Fsqd
_refine_ls_weighting_details 'w=1/[\s^2^(Fo^2^)+(0.0351P)^2^+0.5773P] where P=(Fo^2^+2Fc^2^)/3'
_refine_ls_weighting_scheme calc
_refine_ls_wR_factor_gt 0.0865
_refine_ls_wR_factor_ref 0.1005
_reflns_Friedel_coverage 0.000
_reflns_number_gt 2025
_reflns_number_total 2805
_reflns_threshold_expression 'I > 2\s(I)'
_cod_data_source_file d0nj00541j2.cif
_cod_data_source_block 22019529_0m
_cod_depositor_comments
;Adding full bibliography for 7059382--7059386.cif.

 Adding full bibliography for 7059382--7059386.cif.
;
_cod_original_cell_volume 1314.3(10)
_cod_database_code 7059385
_shelx_shelxl_version_number 2018/3
_shelx_space_group_comment
;
The symmetry employed for this shelxl refinement is uniquely defined
by the following loop, which should always be used as a source of
symmetry information in preference to the above space-group names.
They are only intended as comments.
;
_shelx_estimated_absorpt_t_max 0.990
_shelx_estimated_absorpt_t_min 0.982
_olex2_refinement_description
;
1. Fixed Uiso
 At 1.2 times of:
  All C(H) groups, All N(H) groups
 At 1.5 times of:
  All C(H,H,H) groups
2. Restrained distances
 O3-H3B \\sim O3-H3A \\sim O2-H2B \\sim O2-H2A \\sim O1-H1A \\sim O1-H1B
 with sigma of 0.02
3.a Aromatic/amide H refined with riding coordinates:
 N5(H5), C2(H2)
3.b Idealised Me refined as rotating group:
 C5(H5A,H5B,H5C)
;
_olex2_submission_special_instructions 'No special instructions were received'

loop_
_space_group_symop_operation_xyz
'x, y, z'
'-x+1/2, y+1/2, -z+1/2'
'-x, -y, -z'
'x-1/2, -y-1/2, z-1/2'

loop_
_atom_site_label
_atom_site_type_symbol
_atom_site_fract_x
_atom_site_fract_y
_atom_site_fract_z
_atom_site_U_iso_or_equiv
_atom_site_adp_type
_atom_site_occupancy
_atom_site_site_symmetry_order
_atom_site_calc_flag
_atom_site_refinement_flags_posn
_atom_site_refinement_flags_adp
_atom_site_refinement_flags_occupancy
_atom_site_disorder_assembly
_atom_site_disorder_group
O1 O 0.41364(18) 0.91367(19) 0.71899(6) 0.0248(3) Uani 1 1 d D . . . .
O3 O 0.78416(19) 0.66137(19) 0.64297(6) 0.0271(3) Uani 1 1 d D . . . .
O2 O 0.63107(19) 0.60564(19) 0.74764(6) 0.0260(3) Uani 1 1 d D . . . .
O4 O 0.85076(19) 0.76418(18) 0.33512(6) 0.0283(3) Uani 1 1 d . . . . .
O5 O 0.9496(2) 1.01468(19) 0.39083(6) 0.0359(4) Uani 1 1 d . . . . .
N9 N 0.0690(2) 0.7775(2) 0.72283(8) 0.0218(4) Uani 1 1 d . . . . .
N6 N 0.7031(2) 0.3932(2) 0.47820(7) 0.0205(4) Uani 1 1 d . . . . .
N2 N 0.5783(2) 0.0603(2) 0.63029(7) 0.0234(4) Uani 1 1 d . . . . .
N4 N 0.7027(2) 0.3094(2) 0.59785(7) 0.0227(4) Uani 1 1 d . . . . .
N8 N 0.8858(2) 0.8538(2) 0.39033(7) 0.0244(4) Uani 1 1 d . . . . .
N3 N 0.6655(2) 0.2137(2) 0.64543(7) 0.0250(4) Uani 1 1 d . . . . .
N1 N 0.5543(2) 0.0472(2) 0.57274(7) 0.0229(4) Uani 1 1 d . . . . .
N7 N 0.7786(2) 0.5900(2) 0.34448(7) 0.0273(4) Uani 1 1 d . . . . .
N5 N 0.6342(2) 0.2342(2) 0.49753(7) 0.0269(4) Uani 1 1 d . . . . .
H5 H 0.590406 0.150908 0.473115 0.032 Uiso 1 1 calc R . . . .
C1 C 0.6326(2) 0.2025(2) 0.55501(8) 0.0187(4) Uani 1 1 d . . . . .
C3 C 0.7712(2) 0.5753(2) 0.39995(8) 0.0193(4) Uani 1 1 d . . . . .
C4 C 0.8378(2) 0.7384(2) 0.42960(8) 0.0195(4) Uani 1 1 d . . . . .
C2 C 0.6996(2) 0.4077(3) 0.42358(8) 0.0231(4) Uani 1 1 d . . . . .
H2 H 0.651801 0.312028 0.399423 0.028 Uiso 1 1 calc R . . . .
C5 C 0.8547(3) 0.7895(3) 0.49094(8) 0.0265(5) Uani 1 1 d . . . . .
H5A H 0.959759 0.733211 0.509439 0.040 Uiso 1 1 calc GR . . . .
H5B H 0.753828 0.744070 0.509116 0.040 Uiso 1 1 calc GR . . . .
H5C H 0.861772 0.924781 0.494679 0.040 Uiso 1 1 calc GR . . . .
H9A H 0.181(3) 0.821(3) 0.7189(10) 0.044(7) Uiso 1 1 d . . . . .
H9B H 0.002(3) 0.747(3) 0.6890(11) 0.041(7) Uiso 1 1 d . . . . .
H9C H 0.074(3) 0.668(3) 0.7431(10) 0.039(6) Uiso 1 1 d . . . . .
H9D H 0.008(3) 0.868(3) 0.7412(10) 0.045(7) Uiso 1 1 d . . . . .
H3A H 0.742(3) 0.753(3) 0.6226(10) 0.057(8) Uiso 1 1 d D . . . .
H2A H 0.701(3) 0.646(4) 0.7761(9) 0.067(9) Uiso 1 1 d D . . . .
H1A H 0.483(3) 0.824(3) 0.7332(10) 0.052(8) Uiso 1 1 d D . . . .
H3B H 0.766(4) 0.559(3) 0.6226(11) 0.078(10) Uiso 1 1 d D . . . .
H2B H 0.688(3) 0.613(4) 0.7174(9) 0.063(9) Uiso 1 1 d D . . . .
H1B H 0.464(3) 0.951(3) 0.6884(8) 0.054(8) Uiso 1 1 d D . . . .

loop_
_atom_site_aniso_label
_atom_site_aniso_U_11
_atom_site_aniso_U_22
_atom_site_aniso_U_33
_atom_site_aniso_U_23
_atom_site_aniso_U_13
_atom_site_aniso_U_12
O1 0.0270(8) 0.0238(7) 0.0247(8) 0.0038(6) 0.0078(6) 0.0021(6)
O3 0.0365(8) 0.0193(8) 0.0253(8) -0.0012(6) 0.0012(7) -0.0033(6)
O2 0.0293(8) 0.0279(7) 0.0211(8) -0.0006(6) 0.0033(7) -0.0021(6)
O4 0.0447(9) 0.0232(7) 0.0179(7) 0.0032(5) 0.0070(6) -0.0064(6)
O5 0.0547(10) 0.0205(7) 0.0328(9) 0.0045(6) 0.0061(7) -0.0133(7)
N9 0.0240(9) 0.0199(9) 0.0216(10) 0.0001(7) 0.0028(8) -0.0009(7)
N6 0.0242(8) 0.0170(7) 0.0207(9) 0.0009(6) 0.0040(7) -0.0030(6)
N2 0.0303(9) 0.0208(8) 0.0190(9) 0.0005(6) 0.0017(7) -0.0044(7)
N4 0.0315(9) 0.0184(8) 0.0186(9) 0.0016(6) 0.0038(7) -0.0043(7)
N8 0.0321(9) 0.0207(8) 0.0206(9) 0.0010(6) 0.0042(7) -0.0033(7)
N3 0.0339(10) 0.0212(8) 0.0197(9) 0.0023(6) 0.0013(7) -0.0047(7)
N1 0.0309(9) 0.0208(8) 0.0175(9) 0.0013(6) 0.0051(7) -0.0057(7)
N7 0.0379(10) 0.0211(8) 0.0234(10) 0.0022(7) 0.0067(8) -0.0063(7)
N5 0.0435(11) 0.0210(8) 0.0166(9) -0.0008(6) 0.0040(8) -0.0139(7)
C1 0.0231(10) 0.0149(9) 0.0184(10) -0.0006(7) 0.0034(8) -0.0019(7)
C3 0.0217(10) 0.0211(9) 0.0156(10) 0.0004(7) 0.0035(8) 0.0011(7)
C4 0.0212(10) 0.0188(9) 0.0191(10) 0.0036(7) 0.0050(8) 0.0000(7)
C2 0.0295(11) 0.0191(9) 0.0207(11) -0.0018(8) 0.0020(8) -0.0056(8)
C5 0.0366(12) 0.0223(10) 0.0208(11) -0.0007(8) 0.0030(9) -0.0055(8)

loop_
_atom_type_symbol
_atom_type_description
_atom_type_scat_dispersion_real
_atom_type_scat_dispersion_imag
_atom_type_scat_source
C C 0.0033 0.0016 'International Tables Vol C Tables 4.2.6.8 and 6.1.1.4'
H H 0.0000 0.0000 'International Tables Vol C Tables 4.2.6.8 and 6.1.1.4'
N N 0.0061 0.0033 'International Tables Vol C Tables 4.2.6.8 and 6.1.1.4'
O O 0.0106 0.0060 'International Tables Vol C Tables 4.2.6.8 and 6.1.1.4'

loop_
_geom_angle_atom_site_label_1
_geom_angle_atom_site_label_2
_geom_angle_atom_site_label_3
_geom_angle
_geom_angle_site_symmetry_1
_geom_angle_site_symmetry_3
_geom_angle_publ_flag
H1A O1 H1B 104(2) . . ?
H3A O3 H3B 107(3) . . ?
H2A O2 H2B 107(3) . . ?
N7 O4 N8 107.69(12) . . ?
H9A N9 H9B 117(2) . . ?
H9A N9 H9C 110(2) . . ?
H9A N9 H9D 109(2) . . ?
H9B N9 H9C 103.8(19) . . ?
H9B N9 H9D 107(2) . . ?
H9C N9 H9D 111(2) . . ?
C2 N6 N5 115.30(15) . . ?
N3 N2 N1 110.54(14) . . ?
C1 N4 N3 103.10(14) . . ?
O5 N8 O4 117.37(14) . . ?
O5 N8 C4 134.91(17) . . ?
C4 N8 O4 107.72(15) . . ?
N2 N3 N4 109.67(15) . . ?
C1 N1 N2 102.87(14) . . ?
C3 N7 O4 106.23(15) . . ?
N6 N5 H5 119.8 . . ?
N6 N5 C1 120.43(15) . . ?
C1 N5 H5 119.8 . . ?
N4 C1 N1 113.83(16) . . ?
N4 C1 N5 127.38(16) . . ?
N1 C1 N5 118.79(16) . . ?
N7 C3 C4 111.85(16) . . ?
N7 C3 C2 119.66(17) . . ?
C4 C3 C2 128.49(17) . . ?
N8 C4 C3 106.51(16) . . ?
N8 C4 C5 121.24(17) . . ?
C3 C4 C5 132.25(16) . . ?
N6 C2 C3 118.14(17) . . ?
N6 C2 H2 120.9 . . ?
C3 C2 H2 120.9 . . ?
C4 C5 H5A 109.5 . . ?
C4 C5 H5B 109.5 . . ?
C4 C5 H5C 109.5 . . ?
H5A C5 H5B 109.5 . . ?
H5A C5 H5C 109.5 . . ?
H5B C5 H5C 109.5 . . ?

loop_
_geom_bond_atom_site_label_1
_geom_bond_atom_site_label_2
_geom_bond_distance
_geom_bond_site_symmetry_2
_geom_bond_publ_flag
O1 H1A 0.889(16) . ?
O1 H1B 0.888(16) . ?
O3 H3A 0.864(16) . ?
O3 H3B 0.882(17) . ?
O2 H2A 0.875(17) . ?
O2 H2B 0.872(16) . ?
O4 N8 1.458(2) . ?
O4 N7 1.400(2) . ?
O5 N8 1.260(2) . ?
N9 H9A 0.94(3) . ?
N9 H9B 0.94(3) . ?
N9 H9C 0.92(3) . ?
N9 H9D 0.93(3) . ?
N6 N5 1.359(2) . ?
N6 C2 1.290(2) . ?
N2 N3 1.329(2) . ?
N2 N1 1.357(2) . ?
N4 N3 1.368(2) . ?
N4 C1 1.348(2) . ?
N8 C4 1.321(2) . ?
N1 C1 1.356(2) . ?
N7 C3 1.318(2) . ?
N5 H5 0.8800 . ?
N5 C1 1.375(2) . ?
C3 C4 1.441(3) . ?
C3 C2 1.459(3) . ?
C4 C5 1.487(3) . ?
C2 H2 0.9500 . ?
C5 H5A 0.9800 . ?
C5 H5B 0.9800 . ?
C5 H5C 0.9800 . ?

loop_
_geom_hbond_atom_site_label_D
_geom_hbond_atom_site_label_H
_geom_hbond_atom_site_label_A
_geom_hbond_distance_DH
_geom_hbond_distance_HA
_geom_hbond_distance_DA
_geom_hbond_angle_DHA
_geom_hbond_site_symmetry_A
_geom_hbond_publ_flag
N9 H9A O1 0.94(3) 1.92(3) 2.859(3) 174(2) . yes
O1 H1A O2 0.889(16) 1.961(17) 2.836(2) 168(2) . yes
O3 H3B N4 0.882(17) 1.945(19) 2.802(2) 164(3) . yes
O2 H2B O3 0.872(16) 1.994(17) 2.855(2) 169(3) . yes
O1 H1B N2 0.888(16) 1.870(17) 2.751(2) 171(2) 1_565 yes
